data_4135342
loop_
_publ_author_name
'Wu, Yitao'
'Zhou, Jiong'
'Li, Errui'
'Wang, Mengbin'
'Jie, Kecheng'
'Zhu, Huangtianzhi'
'Huang, Feihe'

_publ_section_title
;
 Selective Separation of Methylfuran and Dimethylfuran by Nonporous
 Adaptive Crystals of Pillararenes.
;
_journal_issue 46
_journal_name_full 'Journal of the American Chemical Society'
_journal_page_first 19722
_journal_page_last 19730
_journal_paper_doi 10.1021/jacs.0c09757
_journal_volume 142
_journal_year 2020
_chemical_formula_moiety 'C66 H84 O12, C5 H6 O, C5 H5 O'
_chemical_formula_sum 'C76 H95 O14'
_chemical_formula_weight 1232.51
_space_group_crystal_system monoclinic
_space_group_IT_number 15
_space_group_name_Hall '-C 2yc'
_space_group_name_H-M_alt 'C 1 2/c 1'
_atom_sites_solution_hydrogens geom
_atom_sites_solution_primary dual
_audit_creation_date 2019-10-24
_audit_creation_method
;
Olex2 1.2
(compiled 2018.05.29 svn.r3508 for OlexSys, GUI svn.r5506)
;
_cell_angle_alpha 90
_cell_angle_beta 118.957(3)
_cell_angle_gamma 90
_cell_formula_units_Z 4
_cell_length_a 26.7857(15)
_cell_length_b 12.5558(7)
_cell_length_c 25.1482(14)
_cell_measurement_reflns_used 9947
_cell_measurement_temperature 170(2)
_cell_measurement_theta_max 54.815
_cell_measurement_theta_min 3.282
_cell_volume 7400.4(7)
_computing_cell_refinement 'SAINT v8.37A (Bruker, 2015)'
_computing_data_reduction 'SAINT v8.37A (Bruker, 2015)'
_computing_molecular_graphics 'Olex2 (Dolomanov et al., 2009)'
_computing_publication_material 'Olex2 (Dolomanov et al., 2009)'
_computing_structure_refinement 'ShelXL (Sheldrick, 2015)'
_computing_structure_solution 'ShelXT (Sheldrick, 2015)'
_diffrn_ambient_temperature 170.02
_diffrn_measured_fraction_theta_full 0.986
_diffrn_measured_fraction_theta_max 0.974
_diffrn_measurement_device_type 'Bruker APEX-II CCD'
_diffrn_measurement_method '\f and \w scans'
_diffrn_radiation_type GaK\a
_diffrn_radiation_wavelength 1.34139
_diffrn_reflns_av_R_equivalents 0.0543
_diffrn_reflns_av_unetI/netI 0.0426
_diffrn_reflns_Laue_measured_fraction_full 0.986
_diffrn_reflns_Laue_measured_fraction_max 0.974
_diffrn_reflns_limit_h_max 32
_diffrn_reflns_limit_h_min -32
_diffrn_reflns_limit_k_max 15
_diffrn_reflns_limit_k_min -12
_diffrn_reflns_limit_l_max 30
_diffrn_reflns_limit_l_min -30
_diffrn_reflns_number 35533
_diffrn_reflns_point_group_measured_fraction_full 0.986
_diffrn_reflns_point_group_measured_fraction_max 0.974
_diffrn_reflns_theta_full 53.594
_diffrn_reflns_theta_max 55.309
_diffrn_reflns_theta_min 3.446
_diffrn_standards_number 0
_exptl_absorpt_coefficient_mu 0.387
_exptl_absorpt_correction_T_max 0.7508
_exptl_absorpt_correction_T_min 0.5623
_exptl_absorpt_correction_type multi-scan
_exptl_absorpt_process_details
'SADABS-2016/2 (Bruker,2016/2) was used for absorption correction. wR2(int) was 0.1413 before and 0.0813 after correction. The Ratio of minimum to maximum transmission is 0.7489. The \l/2 correction factor is Not present.'
_exptl_crystal_colour yellow
_exptl_crystal_density_diffrn 1.106
_exptl_crystal_description block
_exptl_crystal_F_000 2652
_exptl_crystal_size_max 0.15
_exptl_crystal_size_mid 0.08
_exptl_crystal_size_min 0.06
_refine_diff_density_max 0.897
_refine_diff_density_min -0.427
_refine_diff_density_rms 0.092
_refine_ls_extinction_method none
_refine_ls_goodness_of_fit_ref 0.922
_refine_ls_hydrogen_treatment constr
_refine_ls_matrix_type fullcycle
_refine_ls_number_parameters 408
_refine_ls_number_reflns 6964
_refine_ls_number_restraints 37
_refine_ls_restrained_S_all 0.934
_refine_ls_R_factor_all 0.1509
_refine_ls_R_factor_gt 0.1408
_refine_ls_shift/su_max 0.003
_refine_ls_shift/su_mean 0.000
_refine_ls_structure_factor_coef Fsqd
_refine_ls_weighting_details 'w=1/[\s^2^(Fo^2^)+(0.1000P)^2^+100.0000P] where P=(Fo^2^+2Fc^2^)/3'
_refine_ls_weighting_scheme calc
_refine_ls_wR_factor_gt 0.3477
_refine_ls_wR_factor_ref 0.3525
_reflns_Friedel_coverage 0.000
_reflns_number_gt 5831
_reflns_number_total 6964
_reflns_threshold_expression 'I > 2\s(I)'
_cod_data_source_file ja0c09757_si_004.cif
_cod_data_source_block 191024wyt_etp6_0m
_cod_depositor_comments 'Adding full bibliography for 4135342--4135349.cif.'
_cod_database_code 4135342
_shelx_shelxl_version_number 2016/6
_shelx_space_group_comment
;
The symmetry employed for this shelxl refinement is uniquely defined
by the following loop, which should always be used as a source of
symmetry information in preference to the above space-group names.
They are only intended as comments.
;
_shelx_estimated_absorpt_t_max 0.977
_shelx_estimated_absorpt_t_min 0.944
_olex2_refinement_description
;
1. Fixed Uiso
 At 1.2 times of:
  All C(H) groups, All C(H,H) groups
 At 1.5 times of:
  All C(H,H,H) groups
2. Restrained distances
 O2S-C9S = O2S-C6S
 1.48 with sigma of 0.02
 C9S-C6S
 2.4 with sigma of 0.02
 C6S-C7S
 1.4 with sigma of 0.02
 C8S-C7S = C9S-C8S
 1.4 with sigma of 0.02
 C9S-C7S
 2.4 with sigma of 0.02
 C9S-C10S
 1.5 with sigma of 0.02
 O1S-C4S = O1S-C1S
 1.48 with sigma of 0.02
 C5S-C4S
 1.5 with sigma of 0.02
 C1S-C2S = C3S-C2S = C3S-C4S
 1.4 with sigma of 0.02
 C8S-C10S \\sim C10S-O2S
 with sigma of 0.02
 C3S-C5S \\sim C5S-O1S
 with sigma of 0.02
3. Restrained planarity
 O2S, C6S, C7S, C9S
 with sigma of 0.1
 O2S, C6S, C7S, C8S, C9S
 with sigma of 0.1
 O2S, C6S, C7S, C8S, C9S, C10S
 with sigma of 0.1
 O1S, C1S, C2S, C3S, C4S, C5S
 with sigma of 0.1
4. Uiso/Uaniso restraints and constraints
O2S \\sim C6S \\sim C7S \\sim C8S \\sim C9S: within 2A with sigma of 0.01 and
sigma for terminal atoms of 0.02
O2S \\sim C6S \\sim C7S \\sim C8S \\sim C9S \\sim C10S: within 2A with sigma of
0.01 and sigma for terminal atoms of 0.02
O1S \\sim C1S \\sim C2S \\sim C3S \\sim C4S \\sim C5S: within 2A with sigma of
0.01 and sigma for terminal atoms of 0.02
O1 \\sim O2 \\sim O3 \\sim O4 \\sim O5 \\sim O6 \\sim O1S \\sim C1S \\sim C2S
\\sim C3S \\sim C4S \\sim C5S \\sim O2S \\sim C6S \\sim C7S \\sim C8S \\sim C9S
\\sim C10S: within 2A with sigma of 0.005 and sigma for terminal atoms of 0.01
5. Others
 Fixed Sof: O1S(0.5) C1S(0.5) H1S(0.5) C2S(0.5) H2S(0.5) C3S(0.5) H3S(0.5)
 C4S(0.5) C5S(0.5) H5SA(0.5) H5SB(0.5) H5SC(0.5) O2S(0.5) C6S(0.5) H6S(0.5)
 C7S(0.5) H7S(0.5) C8S(0.5) C9S(0.5) C10S(0.5) H10A(0.5) H10B(0.5) H10C(0.5)
6.a Secondary CH2 refined with riding coordinates:
 C7(H7A,H7B), C14(H14A,H14B), C21(H21A,H21B), C22(H22A,H22B), C24(H24A,H24B),
 C26(H26A,H26B), C28(H28A,H28B), C30(H30A,H30B), C32(H32A,H32B)
6.b Aromatic/amide H refined with riding coordinates:
 C3(H3), C6(H6), C9(H9), C12(H12), C16(H16), C19(H19), C1S(H1S), C2S(H2S),
 C3S(H3S), C6S(H6S), C7S(H7S)
6.c Idealised Me refined as rotating group:
 C23(H23A,H23B,H23C), C25(H25A,H25B,H25C), C27(H27A,H27B,H27C), C29(H29A,H29B,
 H29C), C31(H31A,H31B,H31C), C33(H33A,H33B,H33C), C5S(H5SA,H5SB,H5SC),
 C10S(H10A,H10B,H10C)
;
_olex2_submission_special_instructions 'No special instructions were received'

loop_
_space_group_symop_operation_xyz
'x, y, z'
'-x, y, -z+1/2'
'x+1/2, y+1/2, z'
'-x+1/2, y+1/2, -z+1/2'
'-x, -y, -z'
'x, -y, z-1/2'
'-x+1/2, -y+1/2, -z'
'x+1/2, -y+1/2, z-1/2'

loop_
_atom_site_label
_atom_site_type_symbol
_atom_site_fract_x
_atom_site_fract_y
_atom_site_fract_z
_atom_site_U_iso_or_equiv
_atom_site_adp_type
_atom_site_occupancy
_atom_site_site_symmetry_order
_atom_site_calc_flag
_atom_site_refinement_flags_posn
_atom_site_refinement_flags_adp
_atom_site_refinement_flags_occupancy
_atom_site_disorder_assembly
_atom_site_disorder_group
O1 O 0.638510 0.840890 0.961930 0.0480(9) Uani 1 1 d . U . . .
O2 O 0.728900 0.470970 0.923360 0.0642(12) Uani 1 1 d . U . . .
O3 O 0.720630 0.844860 0.815650 0.0523(10) Uani 1 1 d . U . . .
O4 O 0.661450 0.462190 0.691540 0.0467(9) Uani 1 1 d . U . . .
O5 O 0.572170 0.837520 0.588440 0.0622(11) Uani 1 1 d . U . . .
O6 O 0.445380 0.468700 0.543830 0.0417(8) Uani 1 1 d . U . . .
C1 C 0.661360 0.749890 0.952010 0.0373(10) Uani 1 1 d . . . . .
C2 C 0.649930 0.655890 0.972410 0.0385(10) Uani 1 1 d . . . . .
C3 C 0.672690 0.561480 0.963470 0.0436(11) Uani 1 1 d . . . . .
H3 H 0.665397 0.495893 0.977275 0.052 Uiso 1 1 calc R . . . .
C4 C 0.705860 0.562310 0.934640 0.0436(12) Uani 1 1 d . . . . .
C5 C 0.717820 0.656220 0.915080 0.0395(11) Uani 1 1 d . . . . .
C6 C 0.695530 0.750880 0.924210 0.0393(11) Uani 1 1 d . . . . .
H6 H 0.703740 0.816584 0.911345 0.047 Uiso 1 1 calc R . . . .
C7 C 0.756480 0.660990 0.886140 0.0403(11) Uani 1 1 d . . . . .
H7A H 0.779001 0.727658 0.898885 0.048 Uiso 1 1 calc R . . . .
H7B H 0.783560 0.600522 0.901274 0.048 Uiso 1 1 calc R . . . .
C8 C 0.723610 0.656820 0.817620 0.0347(10) Uani 1 1 d . . . . .
C9 C 0.708960 0.560030 0.787090 0.0347(10) Uani 1 1 d . . . . .
H9 H 0.720096 0.495564 0.809667 0.042 Uiso 1 1 calc R . . . .
C10 C 0.678050 0.555990 0.723590 0.0341(10) Uani 1 1 d . . . . .
C11 C 0.663370 0.648480 0.689520 0.0337(10) Uani 1 1 d . . . . .
C12 C 0.677600 0.746140 0.719930 0.0382(10) Uani 1 1 d . . . . .
H12 H 0.667464 0.810535 0.697263 0.046 Uiso 1 1 calc R . . . .
C13 C 0.706600 0.749940 0.783370 0.0379(10) Uani 1 1 d . . . . .
C14 C 0.632420 0.646120 0.620920 0.0393(11) Uani 1 1 d . . . . .
H14A H 0.642962 0.580043 0.607256 0.047 Uiso 1 1 calc R . . . .
H14B H 0.645425 0.707153 0.605848 0.047 Uiso 1 1 calc R . . . .
C15 C 0.568160 0.650880 0.592780 0.0383(10) Uani 1 1 d . . . . .
C16 C 0.537090 0.557210 0.582380 0.0380(10) Uani 1 1 d . . . . .
H16 H 0.556664 0.491146 0.594986 0.046 Uiso 1 1 calc R . . . .
C17 C 0.477930 0.558760 0.553870 0.0376(10) Uani 1 1 d . . . . .
C18 C 0.448110 0.654460 0.532190 0.0376(10) Uani 1 1 d . . . . .
C19 C 0.479410 0.748010 0.543940 0.0439(11) Uani 1 1 d . . . . .
H19 H 0.460017 0.814169 0.530891 0.053 Uiso 1 1 calc R . . . .
C20 C 0.538740 0.746150 0.574540 0.0424(11) Uani 1 1 d . . . . .
C21 C 0.383700 0.655920 0.493340 0.0417(11) Uani 1 1 d . . . . .
H21A H 0.372085 0.592920 0.466298 0.050 Uiso 1 1 calc R . . . .
H21B H 0.372865 0.720005 0.467160 0.050 Uiso 1 1 calc R . . . .
C22 C 0.648220 0.937850 0.938760 0.0591(15) Uani 1 1 d . . . . .
H22A H 0.631674 0.933447 0.894074 0.071 Uiso 1 1 calc R . . . .
H22B H 0.689671 0.951535 0.956855 0.071 Uiso 1 1 calc R . . . .
C23 C 0.620310 1.025080 0.955170 0.097(3) Uani 1 1 d . . . . .
H23A H 0.578853 1.014939 0.933351 0.146 Uiso 1 1 calc GR . . . .
H23B H 0.629734 1.093907 0.943887 0.146 Uiso 1 1 calc GR . . . .
H23C H 0.634017 1.023671 0.999047 0.146 Uiso 1 1 calc GR . . . .
C24 C 0.712100 0.372100 0.933440 0.077(2) Uani 1 1 d . . . . .
H24A H 0.670091 0.364931 0.909744 0.092 Uiso 1 1 calc R . . . .
H24B H 0.723954 0.363120 0.977071 0.092 Uiso 1 1 calc R . . . .
C25 C 0.740670 0.288960 0.913430 0.094(3) Uani 1 1 d . . . . .
H25A H 0.729119 0.299484 0.870391 0.140 Uiso 1 1 calc GR . . . .
H25B H 0.729150 0.217699 0.919216 0.140 Uiso 1 1 calc GR . . . .
H25C H 0.782197 0.295989 0.937757 0.140 Uiso 1 1 calc GR . . . .
C26 C 0.698200 0.941910 0.783350 0.0580(15) Uani 1 1 d . . . . .
H26A H 0.656082 0.938156 0.759288 0.070 Uiso 1 1 calc R . . . .
H26B H 0.713676 0.955711 0.755355 0.070 Uiso 1 1 calc R . . . .
C27 C 0.715960 1.028430 0.830180 0.0684(18) Uani 1 1 d . . . . .
H27A H 0.703929 1.097626 0.809858 0.103 Uiso 1 1 calc GR . . . .
H27B H 0.757547 1.027576 0.855657 0.103 Uiso 1 1 calc GR . . . .
H27C H 0.698004 1.016603 0.855615 0.103 Uiso 1 1 calc GR . . . .
C28 C 0.669700 0.365300 0.724310 0.0498(13) Uani 1 1 d . . . . .
H28A H 0.650855 0.369298 0.749767 0.060 Uiso 1 1 calc R . . . .
H28B H 0.710920 0.352162 0.751134 0.060 Uiso 1 1 calc R . . . .
C29 C 0.644130 0.277680 0.678710 0.0607(16) Uani 1 1 d . . . . .
H29A H 0.661951 0.276523 0.652652 0.091 Uiso 1 1 calc GR . . . .
H29B H 0.603020 0.289759 0.653721 0.091 Uiso 1 1 calc GR . . . .
H29C H 0.650653 0.209307 0.699859 0.091 Uiso 1 1 calc GR . . . .
C30 C 0.546290 0.935050 0.575690 0.097(3) Uani 1 1 d . . . . .
H30A H 0.522317 0.942046 0.595551 0.117 Uiso 1 1 calc R . . . .
H30B H 0.521428 0.942787 0.531279 0.117 Uiso 1 1 calc R . . . .
C31 C 0.591690 1.020640 0.598800 0.096(3) Uani 1 1 d . . . . .
H31A H 0.615613 1.012591 0.579429 0.144 Uiso 1 1 calc GR . . . .
H31B H 0.615395 1.013894 0.642949 0.144 Uiso 1 1 calc GR . . . .
H31C H 0.573482 1.090899 0.588998 0.144 Uiso 1 1 calc GR . . . .
C32 C 0.475340 0.370950 0.566520 0.0470(12) Uani 1 1 d . . . . .
H32A H 0.501120 0.376116 0.610892 0.056 Uiso 1 1 calc R . . . .
H32B H 0.498565 0.354685 0.546633 0.056 Uiso 1 1 calc R . . . .
C33 C 0.431930 0.285240 0.552940 0.0646(17) Uani 1 1 d . . . . .
H33A H 0.404611 0.285091 0.509350 0.097 Uiso 1 1 calc GR . . . .
H33B H 0.411672 0.298567 0.575928 0.097 Uiso 1 1 calc GR . . . .
H33C H 0.451097 0.215968 0.564654 0.097 Uiso 1 1 calc GR . . . .
O1S O 0.501790 0.482970 0.795480 0.289(10) Uiso 0.5 1 d D U P A -1
C1S C 0.558920 0.534780 0.817950 0.288(10) Uiso 0.5 1 d D U P A -1
H1S H 0.588205 0.525506 0.858756 0.346 Uiso 0.5 1 calc R . P B -1
C2S C 0.568080 0.597350 0.777200 0.289(10) Uiso 0.5 1 d D U P A -1
H2S H 0.597636 0.645834 0.783368 0.346 Uiso 0.5 1 calc R . P C -1
C3S C 0.518070 0.563840 0.723220 0.290(10) Uiso 0.5 1 d D U P A -1
H3S H 0.511205 0.586862 0.684268 0.348 Uiso 0.5 1 calc R . P D -1
C4S C 0.479610 0.496330 0.729370 0.292(10) Uiso 0.5 1 d D U P A -1
C5S C 0.424520 0.449000 0.683750 0.288(13) Uiso 0.5 1 d D U P A -1
H5SA H 0.410820 0.399620 0.704031 0.432 Uiso 0.5 1 calc GR . P E -1
H5SB H 0.430039 0.410411 0.653116 0.432 Uiso 0.5 1 calc GR . P F -1
H5SC H 0.396364 0.505751 0.664014 0.432 Uiso 0.5 1 calc GR . P G -1
O2S O 0.472960 0.759680 0.789080 0.498(17) Uiso 0.5 1 d D U P H -1
C6S C 0.436780 0.798140 0.726110 0.497(17) Uiso 0.5 1 d D U P H -1
H6S H 0.396682 0.808788 0.706949 0.596 Uiso 0.5 1 calc R . P I -1
C7S C 0.471430 0.816260 0.699410 0.496(17) Uiso 0.5 1 d D U P H -1
H7S H 0.460213 0.841058 0.659501 0.595 Uiso 0.5 1 calc R . P J -1
C8S C 0.526410 0.789380 0.745130 0.499(17) Uiso 0.5 1 d D U P H -1
C9S C 0.532460 0.754140 0.800680 0.499(17) Uiso 0.5 1 d D U P H -1
C10S C 0.583150 0.719370 0.858460 0.509(19) Uiso 0.5 1 d D U P H -1
H10A H 0.616895 0.717728 0.852863 0.763 Uiso 0.5 1 calc GR . P K -1
H10B H 0.576245 0.648062 0.869380 0.763 Uiso 0.5 1 calc GR . P L -1
H10C H 0.589538 0.769528 0.891012 0.763 Uiso 0.5 1 calc GR . P M -1

loop_
_atom_site_aniso_label
_atom_site_aniso_U_11
_atom_site_aniso_U_22
_atom_site_aniso_U_33
_atom_site_aniso_U_23
_atom_site_aniso_U_13
_atom_site_aniso_U_12
O1 0.059(2) 0.0343(18) 0.062(2) 0.0023(16) 0.0376(19) 0.0068(16)
O2 0.077(3) 0.039(2) 0.099(3) -0.003(2) 0.060(3) 0.0089(19)
O3 0.065(2) 0.0365(19) 0.046(2) -0.0104(16) 0.0197(18) -0.0104(17)
O4 0.060(2) 0.0329(18) 0.0433(19) -0.0098(15) 0.0217(17) -0.0012(16)
O5 0.052(2) 0.037(2) 0.092(3) -0.010(2) 0.031(2) -0.0169(17)
O6 0.0420(18) 0.0294(17) 0.051(2) 0.0001(14) 0.0208(16) -0.0066(14)
C1 0.038(2) 0.034(2) 0.035(2) -0.0047(19) 0.0133(19) 0.0042(19)
C2 0.034(2) 0.040(3) 0.037(2) -0.003(2) 0.0132(19) 0.0009(19)
C3 0.046(3) 0.035(3) 0.050(3) 0.000(2) 0.023(2) 0.002(2)
C4 0.042(3) 0.039(3) 0.051(3) -0.004(2) 0.023(2) 0.006(2)
C5 0.036(2) 0.045(3) 0.033(2) -0.004(2) 0.0135(19) 0.002(2)
C6 0.038(2) 0.037(3) 0.038(2) -0.002(2) 0.015(2) 0.001(2)
C7 0.033(2) 0.047(3) 0.039(2) -0.004(2) 0.015(2) 0.001(2)
C8 0.029(2) 0.042(3) 0.035(2) -0.0041(19) 0.0168(18) -0.0015(19)
C9 0.035(2) 0.031(2) 0.039(2) -0.0015(18) 0.0189(19) 0.0012(18)
C10 0.034(2) 0.031(2) 0.039(2) -0.0073(18) 0.0187(19) -0.0019(18)
C11 0.029(2) 0.036(2) 0.036(2) -0.0079(19) 0.0147(18) -0.0039(18)
C12 0.036(2) 0.035(2) 0.038(2) -0.0042(19) 0.014(2) -0.0063(19)
C13 0.036(2) 0.035(2) 0.041(2) -0.009(2) 0.016(2) -0.0096(19)
C14 0.038(2) 0.041(3) 0.036(2) -0.007(2) 0.016(2) -0.004(2)
C15 0.037(2) 0.041(3) 0.035(2) -0.005(2) 0.0159(19) -0.007(2)
C16 0.039(2) 0.036(2) 0.036(2) -0.0016(19) 0.016(2) -0.003(2)
C17 0.043(3) 0.034(2) 0.037(2) -0.0050(19) 0.020(2) -0.011(2)
C18 0.041(2) 0.035(2) 0.039(2) -0.0010(19) 0.020(2) -0.0031(19)
C19 0.049(3) 0.033(3) 0.047(3) 0.001(2) 0.022(2) -0.002(2)
C20 0.044(3) 0.032(2) 0.050(3) -0.006(2) 0.022(2) -0.010(2)
C21 0.042(3) 0.039(3) 0.042(3) 0.001(2) 0.018(2) -0.001(2)
C22 0.070(4) 0.041(3) 0.077(4) 0.007(3) 0.044(3) 0.010(3)
C23 0.116(6) 0.039(4) 0.184(9) 0.011(4) 0.110(7) 0.013(4)
C24 0.109(6) 0.040(3) 0.106(6) 0.000(3) 0.072(5) 0.012(3)
C25 0.137(8) 0.052(4) 0.122(7) -0.004(4) 0.086(6) 0.022(4)
C26 0.061(4) 0.045(3) 0.066(4) -0.010(3) 0.029(3) -0.004(3)
C27 0.092(5) 0.045(3) 0.076(4) -0.017(3) 0.046(4) -0.015(3)
C28 0.063(3) 0.033(3) 0.056(3) -0.005(2) 0.031(3) -0.003(2)
C29 0.074(4) 0.034(3) 0.073(4) -0.011(3) 0.034(3) -0.005(3)
C30 0.078(5) 0.032(3) 0.143(8) 0.002(4) 0.023(5) -0.013(3)
C31 0.094(6) 0.041(4) 0.112(6) 0.002(4) 0.019(5) -0.029(4)
C32 0.053(3) 0.032(3) 0.058(3) 0.004(2) 0.028(3) -0.002(2)
C33 0.067(4) 0.039(3) 0.096(5) 0.003(3) 0.046(4) -0.009(3)

loop_
_atom_type_symbol
_atom_type_description
_atom_type_scat_dispersion_real
_atom_type_scat_dispersion_imag
_atom_type_scat_source
C C 0.0148 0.0070 'International Tables Vol C Tables 4.2.6.8 and 6.1.1.4'
H H 0.0000 0.0000 'International Tables Vol C Tables 4.2.6.8 and 6.1.1.4'
O O 0.0412 0.0250 'International Tables Vol C Tables 4.2.6.8 and 6.1.1.4'

loop_
_geom_angle_atom_site_label_1
_geom_angle_atom_site_label_2
_geom_angle_atom_site_label_3
_geom_angle
_geom_angle_site_symmetry_1
_geom_angle_site_symmetry_3
_geom_angle_publ_flag
C1 O1 C22 116.7 . . ?
C24 O2 C4 119.0 . . ?
C13 O3 C26 118.7 . . ?
C10 O4 C28 118.5 . . ?
C30 O5 C20 119.2 . . ?
C17 O6 C32 116.8 . . ?
O1 C1 C2 116.4 . . ?
O1 C1 C6 122.8 . . ?
C2 C1 C6 120.8 . . ?
C1 C2 C3 118.2 . . ?
C1 C2 C21 120.7 . 2_656 ?
C3 C2 C21 121.0 . 2_656 ?
C2 C3 H3 119.5 . . ?
C4 C3 C2 121.0 . . ?
C4 C3 H3 119.5 . . ?
C3 C4 O2 123.8 . . ?
C5 C4 O2 115.5 . . ?
C5 C4 C3 120.7 . . ?
C4 C5 C6 118.6 . . ?
C4 C5 C7 122.2 . . ?
C6 C5 C7 119.1 . . ?
C1 C6 C5 120.7 . . ?
C1 C6 H6 119.6 . . ?
C5 C6 H6 119.6 . . ?
C5 C7 H7A 109.0 . . ?
C5 C7 H7B 109.0 . . ?
H7A C7 H7B 107.8 . . ?
C8 C7 C5 112.8 . . ?
C8 C7 H7A 109.0 . . ?
C8 C7 H7B 109.0 . . ?
C9 C8 C7 120.9 . . ?
C9 C8 C13 118.2 . . ?
C13 C8 C7 120.8 . . ?
C8 C9 H9 119.5 . . ?
C8 C9 C10 121.0 . . ?
C10 C9 H9 119.5 . . ?
O4 C10 C9 123.0 . . ?
O4 C10 C11 116.3 . . ?
C11 C10 C9 120.7 . . ?
C10 C11 C12 118.5 . . ?
C10 C11 C14 121.7 . . ?
C12 C11 C14 119.7 . . ?
C11 C12 H12 119.7 . . ?
C13 C12 C11 120.6 . . ?
C13 C12 H12 119.7 . . ?
O3 C13 C8 116.4 . . ?
O3 C13 C12 122.7 . . ?
C8 C13 C12 120.8 . . ?
C11 C14 H14A 108.8 . . ?
C11 C14 H14B 108.8 . . ?
C11 C14 C15 113.9 . . ?
H14A C14 H14B 107.7 . . ?
C15 C14 H14A 108.8 . . ?
C15 C14 H14B 108.8 . . ?
C16 C15 C14 119.8 . . ?
C20 C15 C14 121.7 . . ?
C20 C15 C16 118.4 . . ?
C15 C16 H16 119.5 . . ?
C17 C16 C15 121.0 . . ?
C17 C16 H16 119.5 . . ?
O6 C17 C16 123.2 . . ?
O6 C17 C18 116.3 . . ?
C16 C17 C18 120.5 . . ?
C17 C18 C21 121.2 . . ?
C19 C18 C17 118.1 . . ?
C19 C18 C21 120.5 . . ?
C18 C19 H19 119.5 . . ?
C18 C19 C20 120.9 . . ?
C20 C19 H19 119.5 . . ?
C15 C20 O5 115.8 . . ?
C15 C20 C19 120.9 . . ?
C19 C20 O5 123.3 . . ?
C2 C21 H21A 108.3 2_656 . ?
C2 C21 H21B 108.3 2_656 . ?
C18 C21 C2 115.9 . 2_656 ?
C18 C21 H21A 108.3 . . ?
C18 C21 H21B 108.3 . . ?
H21A C21 H21B 107.4 . . ?
O1 C22 H22A 110.2 . . ?
O1 C22 H22B 110.2 . . ?
O1 C22 C23 107.4 . . ?
H22A C22 H22B 108.5 . . ?
C23 C22 H22A 110.2 . . ?
C23 C22 H22B 110.2 . . ?
C22 C23 H23A 109.5 . . ?
C22 C23 H23B 109.5 . . ?
C22 C23 H23C 109.5 . . ?
H23A C23 H23B 109.5 . . ?
H23A C23 H23C 109.5 . . ?
H23B C23 H23C 109.5 . . ?
O2 C24 H24A 110.3 . . ?
O2 C24 H24B 110.3 . . ?
O2 C24 C25 107.2 . . ?
H24A C24 H24B 108.5 . . ?
C25 C24 H24A 110.3 . . ?
C25 C24 H24B 110.3 . . ?
C24 C25 H25A 109.5 . . ?
C24 C25 H25B 109.5 . . ?
C24 C25 H25C 109.5 . . ?
H25A C25 H25B 109.5 . . ?
H25A C25 H25C 109.5 . . ?
H25B C25 H25C 109.5 . . ?
O3 C26 H26A 110.4 . . ?
O3 C26 H26B 110.4 . . ?
O3 C26 C27 106.6 . . ?
H26A C26 H26B 108.6 . . ?
C27 C26 H26A 110.4 . . ?
C27 C26 H26B 110.4 . . ?
C26 C27 H27A 109.5 . . ?
C26 C27 H27B 109.5 . . ?
C26 C27 H27C 109.5 . . ?
H27A C27 H27B 109.5 . . ?
H27A C27 H27C 109.5 . . ?
H27B C27 H27C 109.5 . . ?
O4 C28 H28A 110.2 . . ?
O4 C28 H28B 110.2 . . ?
O4 C28 C29 107.4 . . ?
H28A C28 H28B 108.5 . . ?
C29 C28 H28A 110.2 . . ?
C29 C28 H28B 110.2 . . ?
C28 C29 H29A 109.5 . . ?
C28 C29 H29B 109.5 . . ?
C28 C29 H29C 109.5 . . ?
H29A C29 H29B 109.5 . . ?
H29A C29 H29C 109.5 . . ?
H29B C29 H29C 109.5 . . ?
O5 C30 H30A 109.9 . . ?
O5 C30 H30B 109.9 . . ?
O5 C30 C31 108.9 . . ?
H30A C30 H30B 108.3 . . ?
C31 C30 H30A 109.9 . . ?
C31 C30 H30B 109.9 . . ?
C30 C31 H31A 109.5 . . ?
C30 C31 H31B 109.5 . . ?
C30 C31 H31C 109.5 . . ?
H31A C31 H31B 109.5 . . ?
H31A C31 H31C 109.5 . . ?
H31B C31 H31C 109.5 . . ?
O6 C32 H32A 110.2 . . ?
O6 C32 H32B 110.2 . . ?
O6 C32 C33 107.6 . . ?
H32A C32 H32B 108.5 . . ?
C33 C32 H32A 110.2 . . ?
C33 C32 H32B 110.2 . . ?
C32 C33 H33A 109.5 . . ?
C32 C33 H33B 109.5 . . ?
C32 C33 H33C 109.5 . . ?
H33A C33 H33B 109.5 . . ?
H33A C33 H33C 109.5 . . ?
H33B C33 H33C 109.5 . . ?
C4S O1S C1S 99.0 . . ?
O1S C1S H1S 120.8 . . ?
C2S C1S O1S 118.4 . . ?
C2S C1S H1S 120.8 . . ?
C1S C2S H2S 131.7 . . ?
C1S C2S C3S 96.5 . . ?
C3S C2S H2S 131.7 . . ?
C2S C3S H3S 120.9 . . ?
C4S C3S C2S 118.3 . . ?
C4S C3S H3S 120.9 . . ?
O1S C4S C5S 122.1 . . ?
C3S C4S O1S 106.0 . . ?
C3S C4S C5S 131.8 . . ?
C4S C5S H5SA 109.5 . . ?
C4S C5S H5SB 109.5 . . ?
C4S C5S H5SC 109.5 . . ?
H5SA C5S H5SB 109.5 . . ?
H5SA C5S H5SC 109.5 . . ?
H5SB C5S H5SC 109.5 . . ?
C9S O2S C6S 108.2 . . ?
O2S C6S H6S 125.6 . . ?
C7S C6S O2S 108.8 . . ?
C7S C6S H6S 125.6 . . ?
C6S C7S H7S 127.9 . . ?
C8S C7S C6S 104.1 . . ?
C8S C7S H7S 127.9 . . ?
C9S C8S C7S 117.6 . . ?
O2S C9S C10S 126.3 . . ?
C8S C9S O2S 101.3 . . ?
C8S C9S C10S 132.5 . . ?
C9S C10S H10A 109.5 . . ?
C9S C10S H10B 109.5 . . ?
C9S C10S H10C 109.5 . . ?
H10A C10S H10B 109.5 . . ?
H10A C10S H10C 109.5 . . ?
H10B C10S H10C 109.5 . . ?

loop_
_geom_bond_atom_site_label_1
_geom_bond_atom_site_label_2
_geom_bond_distance
_geom_bond_site_symmetry_2
_geom_bond_publ_flag
O1 C1 1.3748 . ?
O1 C22 1.4269 . ?
O2 C4 1.3950 . ?
O2 C24 1.3850 . ?
O3 C13 1.3875 . ?
O3 C26 1.4259 . ?
O4 C10 1.3738 . ?
O4 C28 1.4253 . ?
O5 C20 1.3918 . ?
O5 C30 1.3666 . ?
O6 C17 1.3746 . ?
O6 C32 1.4257 . ?
C1 C2 1.3791 . ?
C1 C6 1.3951 . ?
C2 C3 1.4000 . ?
C2 C21 1.5181 2_656 ?
C3 H3 0.9500 . ?
C3 C4 1.3925 . ?
C4 C5 1.3739 . ?
C5 C6 1.3980 . ?
C5 C7 1.5282 . ?
C6 H6 0.9500 . ?
C7 H7A 0.9900 . ?
C7 H7B 0.9900 . ?
C7 C8 1.5093 . ?
C8 C9 1.3888 . ?
C8 C13 1.3916 . ?
C9 H9 0.9500 . ?
C9 C10 1.3993 . ?
C10 C11 1.3824 . ?
C11 C12 1.3969 . ?
C11 C14 1.5098 . ?
C12 H12 0.9500 . ?
C12 C13 1.3968 . ?
C14 H14A 0.9900 . ?
C14 H14B 0.9900 . ?
C14 C15 1.5125 . ?
C15 C16 1.3905 . ?
C15 C20 1.3828 . ?
C16 H16 0.9500 . ?
C16 C17 1.3876 . ?
C17 C18 1.3991 . ?
C18 C19 1.3892 . ?
C18 C21 1.5163 . ?
C19 H19 0.9500 . ?
C19 C20 1.3907 . ?
C21 H21A 0.9900 . ?
C21 H21B 0.9900 . ?
C22 H22A 0.9900 . ?
C22 H22B 0.9900 . ?
C22 C23 1.4925 . ?
C23 H23A 0.9800 . ?
C23 H23B 0.9800 . ?
C23 H23C 0.9800 . ?
C24 H24A 0.9900 . ?
C24 H24B 0.9900 . ?
C24 C25 1.5171 . ?
C25 H25A 0.9800 . ?
C25 H25B 0.9800 . ?
C25 H25C 0.9800 . ?
C26 H26A 0.9900 . ?
C26 H26B 0.9900 . ?
C26 C27 1.5003 . ?
C27 H27A 0.9800 . ?
C27 H27B 0.9800 . ?
C27 H27C 0.9800 . ?
C28 H28A 0.9900 . ?
C28 H28B 0.9900 . ?
C28 C29 1.4946 . ?
C29 H29A 0.9800 . ?
C29 H29B 0.9800 . ?
C29 H29C 0.9800 . ?
C30 H30A 0.9900 . ?
C30 H30B 0.9900 . ?
C30 C31 1.5123 . ?
C31 H31A 0.9800 . ?
C31 H31B 0.9800 . ?
C31 H31C 0.9800 . ?
C32 H32A 0.9900 . ?
C32 H32B 0.9900 . ?
C32 C33 1.4974 . ?
C33 H33A 0.9800 . ?
C33 H33B 0.9800 . ?
C33 H33C 0.9800 . ?
O1S C1S 1.4990 . ?
O1S C4S 1.4794 . ?
C1S H1S 0.9500 . ?
C1S C2S 1.4039 . ?
C2S H2S 0.9500 . ?
C2S C3S 1.4330 . ?
C3S H3S 0.9500 . ?
C3S C4S 1.3993 . ?
C4S C5S 1.4858 . ?
C5S H5SA 0.9800 . ?
C5S H5SB 0.9800 . ?
C5S H5SC 0.9800 . ?
O2S C6S 1.4812 . ?
O2S C9S 1.4764 . ?
C6S H6S 0.9500 . ?
C6S C7S 1.4027 . ?
C7S H7S 0.9500 . ?
C7S C8S 1.4018 . ?
C8S C9S 1.3980 . ?
C9S C10S 1.4950 . ?
C10S H10A 0.9800 . ?
C10S H10B 0.9800 . ?
C10S H10C 0.9800 . ?

loop_
_smtbx_masks_void_nr
_smtbx_masks_void_average_x
_smtbx_masks_void_average_y
_smtbx_masks_void_average_z
_smtbx_masks_void_volume
_smtbx_masks_void_count_electrons
_smtbx_masks_void_content
1 0.000 0.357 0.250 214.4 43.9 ?
2 0.000 0.643 0.750 214.4 43.9 ?
3 0.500 0.143 0.750 214.4 43.9 ?
4 0.500 0.857 0.250 214.4 43.9 ?
